data_1503860
loop_
_publ_author_name
'Nishida, Jun-Ichi'
'Fujiwara, Yujiro'
'Yamashita, Yoshiro'

_publ_section_title
;
 Synthesis, crystal structure, and physical properties of
 7,14-disubstituted pentacene-5,12-diones containing a methylenequinoid
 structure.
;
_journal_issue 8
_journal_name_full 'Organic letters'
_journal_page_first 1813
_journal_page_last 1816
_journal_paper_doi 10.1021/ol9003838
_journal_volume 11
_journal_year 2009
_chemical_formula_moiety 'C34 H16 F4 O2 '
_chemical_formula_sum 'C34 H16 F4 O2'
_chemical_formula_weight 532.49
_space_group_IT_number 2
_symmetry_cell_setting triclinic
_symmetry_Int_Tables_number 2
_symmetry_space_group_name_Hall '-P 1'
_symmetry_space_group_name_H-M 'P -1'
_cell_angle_alpha 84.228(2)
_cell_angle_beta 84.713(3)
_cell_angle_gamma 82.675(3)
_cell_formula_units_Z 2
_cell_length_a 9.0917(8)
_cell_length_b 9.3121(7)
_cell_length_c 14.1154(12)
_cell_measurement_reflns_used 8976
_cell_measurement_temperature 93.1
_cell_measurement_theta_max 27.5
_cell_measurement_theta_min 3.1
_cell_volume 1175.47(17)
_computing_cell_refinement PROCESS-AUTO
_computing_data_collection PROCESS-AUTO
_computing_data_reduction CrystalStructure
_computing_publication_material 'CrystalStructure 3.8'
_computing_structure_refinement SHELXL
_computing_structure_solution SIR97
_diffrn_detector_area_resol_mean 10.00
_diffrn_measured_fraction_theta_full 0.975
_diffrn_measured_fraction_theta_max 0.957
_diffrn_measurement_device_type 'Rigaku RAXIS-RAPID'
_diffrn_measurement_method \w
_diffrn_radiation_type 'Mo K\a'
_diffrn_radiation_wavelength 0.71075
_diffrn_reflns_av_R_equivalents 0.035
_diffrn_reflns_limit_h_max 11
_diffrn_reflns_limit_h_min -11
_diffrn_reflns_limit_k_max 12
_diffrn_reflns_limit_k_min -11
_diffrn_reflns_limit_l_max 18
_diffrn_reflns_limit_l_min -18
_diffrn_reflns_number 11377
_diffrn_reflns_theta_full 25.00
_diffrn_reflns_theta_max 27.48
_exptl_absorpt_coefficient_mu 0.114
_exptl_absorpt_correction_T_max 0.939
_exptl_absorpt_correction_T_min 0.685
_exptl_absorpt_correction_type multi-scan
_exptl_absorpt_process_details
;
    Higashi, T. (1995). Program for Absorption Correction.
    Rigaku Corporation, Tokyo, Japan.
;
_exptl_crystal_colour red
_exptl_crystal_density_diffrn 1.504
_exptl_crystal_density_method 'not measured'
_exptl_crystal_description block
_exptl_crystal_F_000 544.00
_exptl_crystal_size_max 0.80
_exptl_crystal_size_mid 0.60
_exptl_crystal_size_min 0.55
_refine_diff_density_max 0.38
_refine_diff_density_min -0.25
_refine_ls_extinction_method none
_refine_ls_goodness_of_fit_ref 1.060
_refine_ls_hydrogen_treatment constr
_refine_ls_number_parameters 362
_refine_ls_number_reflns 5153
_refine_ls_number_restraints 1
_refine_ls_R_factor_gt 0.0469
_refine_ls_shift/su_max 0.0010
_refine_ls_structure_factor_coef Fsqd
_refine_ls_weighting_details 'w = 1/[\s^2^(Fo^2^)+(0.0702P)^2^+0.2635P] where P=(Fo^2^+2Fc^2^)/3'
_refine_ls_weighting_scheme calc
_refine_ls_wR_factor_ref 0.1322
_reflns_number_gt 4106
_reflns_number_total 5153
_reflns_threshold_expression F^2^>2.0\s(F^2^)
_cod_data_source_file ol9003838_si_001.cif
_cod_data_source_block '_comp1'
_cod_original_formula_sum 'C34 H16 F4 O2 '
_cod_database_code 1503860

loop_
_symmetry_equiv_pos_site_id
_symmetry_equiv_pos_as_xyz
1 +X,+Y,+Z
2 -X,-Y,-Z

loop_
_atom_site_label
_atom_site_type_symbol
_atom_site_fract_x
_atom_site_fract_y
_atom_site_fract_z
_atom_site_U_iso_or_equiv
_atom_site_adp_type
_atom_site_occupancy
_atom_site_symmetry_multiplicity
_atom_site_calc_flag
_atom_site_refinement_flags
F(1) F 0.29484(11) 0.87779(11) 0.72680(7) 0.0253(2) Uani 1.00 1 d .
F(2) F 0.06847(12) 0.55323(11) 0.56906(8) 0.0294(2) Uani 1.00 1 d .
F(3) F -0.00973(10) 0.85161(11) 1.01343(7) 0.0238(2) Uani 1.00 1 d .
F(4) F 0.35335(11) 0.74447(12) 1.23443(7) 0.0291(2) Uani 1.00 1 d .
O(1) O 0.60660(13) 0.80085(13) 0.32825(8) 0.0225(2) Uani 1.00 1 d .
O(2) O 0.63130(13) 0.74081(13) 0.82051(8) 0.0223(2) Uani 1.00 1 d .
C(1) C 0.50425(17) 0.63796(18) 0.44861(11) 0.0195(3) Uani 1.00 1 d .
C(2) C 0.51272(17) 0.78230(18) 0.39549(10) 0.0192(3) Uani 1.00 1 d D
C(3) C 0.39909(17) 0.90182(18) 0.42541(11) 0.0186(3) Uani 1.00 1 d .
C(4) C 0.39584(18) 1.03731(19) 0.37324(12) 0.0217(3) Uani 1.00 1 d .
C(5) C 0.29216(19) 1.15220(19) 0.39896(12) 0.0244(3) Uani 1.00 1 d .
C(6) C 0.18801(19) 1.13003(19) 0.47681(12) 0.0239(3) Uani 1.00 1 d .
C(7) C 0.18859(18) 0.99575(18) 0.52810(12) 0.0214(3) Uani 1.00 1 d .
C(8) C 0.29529(18) 0.87835(18) 0.50477(11) 0.0189(3) Uani 1.00 1 d .
C(9) C 0.29768(17) 0.73643(17) 0.55863(11) 0.0185(3) Uani 1.00 1 d .
C(10) C 0.39762(18) 0.62031(18) 0.53104(11) 0.0196(3) Uani 1.00 1 d .
C(11) C 0.40131(18) 0.47777(18) 0.58074(12) 0.0198(3) Uani 1.00 1 d .
C(12) C 0.18803(17) 0.71648(17) 0.64301(11) 0.0185(3) Uani 1.00 1 d .
C(13) C 0.18773(18) 0.79009(17) 0.72421(12) 0.0196(3) Uani 1.00 1 d .
C(14) C 0.08546(19) 0.77888(18) 0.80222(12) 0.0227(3) Uani 1.00 1 d .
C(15) C -0.02322(19) 0.68809(19) 0.80055(13) 0.0248(3) Uani 1.00 1 d .
C(16) C -0.02789(19) 0.60946(19) 0.72288(13) 0.0243(3) Uani 1.00 1 d .
C(17) C 0.07639(18) 0.62632(18) 0.64623(12) 0.0218(3) Uani 1.00 1 d .
C(18) C 0.51486(17) 0.88039(17) 0.94449(11) 0.0173(3) Uani 1.00 1 d .
C(19) C 0.53209(17) 0.75495(17) 0.88497(11) 0.0174(3) Uani 1.00 1 d .
C(20) C 0.42400(17) 0.64792(17) 0.90823(11) 0.0175(3) Uani 1.00 1 d .
C(21) C 0.43566(18) 0.52901(17) 0.85336(12) 0.0203(3) Uani 1.00 1 d .
C(22) C 0.33949(19) 0.42402(18) 0.87367(12) 0.0227(3) Uani 1.00 1 d .
C(23) C 0.23150(18) 0.43701(18) 0.95042(12) 0.0213(3) Uani 1.00 1 d .
C(24) C 0.21830(18) 0.55420(18) 1.00516(12) 0.0191(3) Uani 1.00 1 d .
C(25) C 0.31335(17) 0.66367(17) 0.98473(11) 0.0168(3) Uani 1.00 1 d .
C(26) C 0.29904(17) 0.78967(17) 1.04042(11) 0.0175(3) Uani 1.00 1 d .
C(27) C 0.39641(17) 0.89339(17) 1.02095(11) 0.0178(3) Uani 1.00 1 d .
C(28) C 0.38768(17) 1.01824(17) 1.07437(11) 0.0181(3) Uani 1.00 1 d .
C(29) C 0.17912(17) 0.80074(17) 1.12003(11) 0.0182(3) Uani 1.00 1 d .
C(30) C 0.02800(18) 0.82967(17) 1.10508(11) 0.0194(3) Uani 1.00 1 d .
C(31) C -0.08479(18) 0.83436(18) 1.17778(13) 0.0231(3) Uani 1.00 1 d .
C(32) C -0.0469(2) 0.80728(19) 1.27123(13) 0.0261(3) Uani 1.00 1 d .
C(33) C 0.1012(2) 0.7786(2) 1.29122(13) 0.0263(3) Uani 1.00 1 d .
C(34) C 0.20941(18) 0.77563(18) 1.21559(12) 0.0219(3) Uani 1.00 1 d .
H(1) H 0.4653 1.0511 0.3196 0.026 Uiso 1.00 1 c R
H(2) H 0.2918 1.2450 0.3641 0.029 Uiso 1.00 1 c R
H(3) H 0.1163 1.2081 0.4945 0.029 Uiso 1.00 1 c R
H(4) H 0.1159 0.9822 0.5800 0.026 Uiso 1.00 1 c R
H(5) H 0.3354 0.4635 0.6362 0.024 Uiso 1.00 1 c R
H(6) H 0.0895 0.8321 0.8557 0.027 Uiso 1.00 1 c R
H(7) H -0.0954 0.6796 0.8533 0.030 Uiso 1.00 1 c R
H(8) H -0.1011 0.5454 0.7223 0.029 Uiso 1.00 1 c R
H(9) H 0.5102 0.5203 0.8018 0.024 Uiso 1.00 1 c R
H(10) H 0.3468 0.3442 0.8359 0.027 Uiso 1.00 1 c R
H(11) H 0.1662 0.3645 0.9653 0.026 Uiso 1.00 1 c R
H(12) H 0.1442 0.5609 1.0571 0.023 Uiso 1.00 1 c R
H(13) H 0.3114 1.0307 1.1246 0.022 Uiso 1.00 1 c R
H(14) H -0.1860 0.8557 1.1640 0.028 Uiso 1.00 1 c R
H(15) H -0.1230 0.8084 1.3221 0.031 Uiso 1.00 1 c R
H(16) H 0.1276 0.7614 1.3553 0.032 Uiso 1.00 1 c R

loop_
_atom_site_aniso_label
_atom_site_aniso_U_11
_atom_site_aniso_U_22
_atom_site_aniso_U_33
_atom_site_aniso_U_12
_atom_site_aniso_U_13
_atom_site_aniso_U_23
F(1) 0.0274(5) 0.0282(5) 0.0227(5) -0.0111(4) 0.0020(4) -0.0072(4)
F(2) 0.0323(5) 0.0315(5) 0.0277(5) -0.0098(4) -0.0018(4) -0.0117(4)
F(3) 0.0230(5) 0.0294(5) 0.0197(5) -0.0049(3) 0.0002(3) -0.0042(3)
F(4) 0.0214(5) 0.0439(6) 0.0233(5) -0.0049(4) -0.0003(4) -0.0098(4)
O(1) 0.0207(5) 0.0260(6) 0.0204(6) -0.0050(4) 0.0057(4) -0.0035(4)
O(2) 0.0222(5) 0.0234(6) 0.0217(6) -0.0061(4) 0.0071(4) -0.0081(4)
C(1) 0.0195(7) 0.0232(8) 0.0165(7) -0.0053(6) 0.0005(6) -0.0039(6)
C(2) 0.0184(7) 0.0230(8) 0.0176(7) -0.0055(6) -0.0005(6) -0.0047(6)
C(3) 0.0189(7) 0.0217(8) 0.0162(7) -0.0046(6) -0.0015(6) -0.0037(6)
C(4) 0.0196(7) 0.0253(8) 0.0199(8) -0.0042(6) 0.0007(6) -0.0012(6)
C(5) 0.0278(8) 0.0223(8) 0.0221(8) -0.0034(6) 0.0008(6) 0.0005(6)
C(6) 0.0238(8) 0.0239(8) 0.0225(8) 0.0018(6) 0.0005(6) -0.0035(6)
C(7) 0.0211(7) 0.0257(8) 0.0176(7) -0.0034(6) 0.0019(6) -0.0055(6)
C(8) 0.0198(7) 0.0218(8) 0.0162(7) -0.0053(6) -0.0009(6) -0.0038(6)
C(9) 0.0192(7) 0.0220(8) 0.0149(7) -0.0047(6) 0.0007(5) -0.0040(6)
C(10) 0.0198(7) 0.0230(8) 0.0166(7) -0.0049(6) 0.0016(6) -0.0040(6)
C(11) 0.0204(7) 0.0236(8) 0.0158(7) -0.0041(6) 0.0018(5) -0.0040(6)
C(12) 0.0174(7) 0.0201(8) 0.0172(7) -0.0006(5) 0.0028(5) -0.0031(6)
C(13) 0.0192(7) 0.0200(8) 0.0195(8) -0.0037(5) 0.0011(6) -0.0027(6)
C(14) 0.0250(8) 0.0247(8) 0.0172(8) -0.0004(6) 0.0027(6) -0.0030(6)
C(15) 0.0211(8) 0.0267(9) 0.0231(8) -0.0000(6) 0.0064(6) 0.0036(6)
C(16) 0.0203(7) 0.0241(8) 0.0279(9) -0.0046(6) 0.0005(6) 0.0012(6)
C(17) 0.0221(8) 0.0226(8) 0.0211(8) -0.0010(6) -0.0017(6) -0.0056(6)
C(18) 0.0174(7) 0.0177(7) 0.0174(7) -0.0038(5) 0.0019(5) -0.0047(6)
C(19) 0.0181(7) 0.0184(7) 0.0158(7) -0.0029(5) 0.0008(5) -0.0032(6)
C(20) 0.0181(7) 0.0174(7) 0.0175(7) -0.0043(5) 0.0004(5) -0.0031(6)
C(21) 0.0202(7) 0.0203(8) 0.0204(8) -0.0028(6) 0.0037(6) -0.0060(6)
C(22) 0.0261(8) 0.0198(8) 0.0237(8) -0.0053(6) 0.0004(6) -0.0081(6)
C(23) 0.0217(7) 0.0204(8) 0.0232(8) -0.0083(6) 0.0013(6) -0.0040(6)
C(24) 0.0181(7) 0.0206(8) 0.0189(7) -0.0047(5) 0.0034(6) -0.0040(6)
C(25) 0.0177(7) 0.0176(7) 0.0158(7) -0.0041(5) 0.0002(5) -0.0032(5)
C(26) 0.0182(7) 0.0185(7) 0.0159(7) -0.0041(5) 0.0018(5) -0.0032(5)
C(27) 0.0175(7) 0.0190(7) 0.0173(7) -0.0031(5) 0.0014(5) -0.0047(6)
C(28) 0.0180(7) 0.0200(8) 0.0166(7) -0.0045(5) 0.0037(5) -0.0054(6)
C(29) 0.0202(7) 0.0164(7) 0.0194(7) -0.0071(5) 0.0046(6) -0.0074(6)
C(30) 0.0229(8) 0.0185(7) 0.0182(7) -0.0079(6) 0.0023(6) -0.0051(6)
C(31) 0.0184(7) 0.0241(8) 0.0281(9) -0.0065(6) 0.0058(6) -0.0113(6)
C(32) 0.0258(8) 0.0306(9) 0.0236(8) -0.0107(7) 0.0111(6) -0.0129(7)
C(33) 0.0297(9) 0.0321(9) 0.0191(8) -0.0105(7) 0.0040(6) -0.0085(7)
C(34) 0.0196(7) 0.0257(8) 0.0219(8) -0.0070(6) 0.0017(6) -0.0078(6)

loop_
_atom_type_symbol
_atom_type_description
_atom_type_scat_dispersion_real
_atom_type_scat_dispersion_imag
_atom_type_scat_source
C C 0.003 0.002
;
International Tables for Crystallography
(1992, Vol. C, Tables 4.2.6.8 and 6.1.1.4)
;
H H 0.000 0.000
;
International Tables for Crystallography
(1992, Vol. C, Table 6.1.1.4)
;
O O 0.011 0.006
;
International Tables for Crystallography
(1992, Vol. C, Tables 4.2.6.8 and 6.1.1.4)
;
F F 0.017 0.010
;
International Tables for Crystallography
(1992, Vol. C, Tables 4.2.6.8 and 6.1.1.4)
;

loop_
_geom_angle_atom_site_label_1
_geom_angle_atom_site_label_2
_geom_angle_atom_site_label_3
_geom_angle
_geom_angle_publ_flag
_geom_angle_site_symmetry_1
_geom_angle_site_symmetry_3
C(2) C(1) C(10) 120.47(13) yes . .
C(2) C(1) C(11) 118.83(13) yes . 2_666
C(10) C(1) C(11) 120.70(14) yes . 2_666
O(1) C(2) C(1) 121.48(13) yes . .
O(1) C(2) C(3) 121.96(14) yes . .
C(1) C(2) C(3) 116.53(12) yes . .
C(2) C(3) C(4) 118.69(13) yes . .
C(2) C(3) C(8) 120.69(13) yes . .
C(4) C(3) C(8) 120.62(14) yes . .
C(3) C(4) C(5) 120.62(14) yes . .
C(4) C(5) C(6) 119.30(15) yes . .
C(5) C(6) C(7) 120.61(15) yes . .
C(6) C(7) C(8) 121.09(14) yes . .
C(3) C(8) C(7) 117.73(14) yes . .
C(3) C(8) C(9) 120.62(13) yes . .
C(7) C(8) C(9) 121.64(13) yes . .
C(8) C(9) C(10) 120.70(13) yes . .
C(8) C(9) C(12) 119.09(12) yes . .
C(10) C(9) C(12) 120.19(13) yes . .
C(1) C(10) C(9) 120.76(14) yes . .
C(1) C(10) C(11) 116.74(13) yes . .
C(9) C(10) C(11) 122.50(13) yes . .
C(1) C(11) C(10) 122.52(14) yes 2_666 .
C(9) C(12) C(13) 122.20(14) yes . .
C(9) C(12) C(17) 123.10(15) yes . .
C(13) C(12) C(17) 114.68(14) yes . .
F(1) C(13) C(12) 117.94(13) yes . .
F(1) C(13) C(14) 117.94(15) yes . .
C(12) C(13) C(14) 124.12(16) yes . .
C(13) C(14) C(15) 118.26(16) yes . .
C(14) C(15) C(16) 120.72(15) yes . .
C(15) C(16) C(17) 118.48(16) yes . .
F(2) C(17) C(12) 117.89(13) yes . .
F(2) C(17) C(16) 118.38(15) yes . .
C(12) C(17) C(16) 123.72(16) yes . .
C(19) C(18) C(27) 120.23(14) yes . .
C(19) C(18) C(28) 118.59(13) yes . 2_677
C(27) C(18) C(28) 121.18(14) yes . 2_677
O(2) C(19) C(18) 121.63(14) yes . .
O(2) C(19) C(20) 121.79(14) yes . .
C(18) C(19) C(20) 116.58(12) yes . .
C(19) C(20) C(21) 118.34(13) yes . .
C(19) C(20) C(25) 120.95(14) yes . .
C(21) C(20) C(25) 120.71(14) yes . .
C(20) C(21) C(22) 120.58(14) yes . .
C(21) C(22) C(23) 119.18(16) yes . .
C(22) C(23) C(24) 120.91(15) yes . .
C(23) C(24) C(25) 120.87(14) yes . .
C(20) C(25) C(24) 117.73(14) yes . .
C(20) C(25) C(26) 120.63(14) yes . .
C(24) C(25) C(26) 121.64(13) yes . .
C(25) C(26) C(27) 120.61(13) yes . .
C(25) C(26) C(29) 118.12(13) yes . .
C(27) C(26) C(29) 121.25(14) yes . .
C(18) C(27) C(26) 120.96(14) yes . .
C(18) C(27) C(28) 116.44(14) yes . .
C(26) C(27) C(28) 122.60(13) yes . .
C(18) C(28) C(27) 122.38(13) yes 2_677 .
C(26) C(29) C(30) 123.12(14) yes . .
C(26) C(29) C(34) 122.20(13) yes . .
C(30) C(29) C(34) 114.61(13) yes . .
F(3) C(30) C(29) 117.73(13) yes . .
F(3) C(30) C(31) 118.32(14) yes . .
C(29) C(30) C(31) 123.94(15) yes . .
C(30) C(31) C(32) 118.46(15) yes . .
C(31) C(32) C(33) 120.60(15) yes . .
C(32) C(33) C(34) 118.41(16) yes . .
F(4) C(34) C(29) 117.31(13) yes . .
F(4) C(34) C(33) 118.71(15) yes . .
C(29) C(34) C(33) 123.97(15) yes . .
C(3) C(4) H(1) 119.7 no . .
C(5) C(4) H(1) 119.7 no . .
C(4) C(5) H(2) 120.4 no . .
C(6) C(5) H(2) 120.3 no . .
C(5) C(6) H(3) 119.7 no . .
C(7) C(6) H(3) 119.7 no . .
C(6) C(7) H(4) 119.5 no . .
C(8) C(7) H(4) 119.5 no . .
C(1) C(11) H(5) 118.7 no 2_666 .
C(10) C(11) H(5) 118.7 no . .
C(13) C(14) H(6) 120.9 no . .
C(15) C(14) H(6) 120.9 no . .
C(14) C(15) H(7) 119.6 no . .
C(16) C(15) H(7) 119.6 no . .
C(15) C(16) H(8) 120.8 no . .
C(17) C(16) H(8) 120.8 no . .
C(20) C(21) H(9) 119.7 no . .
C(22) C(21) H(9) 119.7 no . .
C(21) C(22) H(10) 120.4 no . .
C(23) C(22) H(10) 120.4 no . .
C(22) C(23) H(11) 119.5 no . .
C(24) C(23) H(11) 119.5 no . .
C(23) C(24) H(12) 119.6 no . .
C(25) C(24) H(12) 119.6 no . .
C(18) C(28) H(13) 118.8 no 2_677 .
C(27) C(28) H(13) 118.8 no . .
C(30) C(31) H(14) 120.8 no . .
C(32) C(31) H(14) 120.8 no . .
C(31) C(32) H(15) 119.7 no . .
C(33) C(32) H(15) 119.7 no . .
C(32) C(33) H(16) 120.8 no . .
C(34) C(33) H(16) 120.8 no . .

loop_
_geom_bond_atom_site_label_1
_geom_bond_atom_site_label_2
_geom_bond_distance
_geom_bond_publ_flag
_geom_bond_site_symmetry_2
F(1) C(13) 1.353(2) yes .
F(2) C(17) 1.353(2) yes .
F(3) C(30) 1.3579(18) yes .
F(4) C(34) 1.3488(19) yes .
O(1) C(2) 1.2306(17) yes .
O(2) C(19) 1.2253(18) yes .
C(1) C(2) 1.479(2) yes .
C(1) C(10) 1.454(2) yes .
C(1) C(11) 1.363(2) yes 2_666
C(2) C(3) 1.485(2) yes .
C(3) C(4) 1.394(2) yes .
C(3) C(8) 1.415(2) yes .
C(4) C(5) 1.387(2) yes .
C(5) C(6) 1.400(2) yes .
C(6) C(7) 1.380(2) yes .
C(7) C(8) 1.410(2) yes .
C(8) C(9) 1.456(2) yes .
C(9) C(10) 1.384(2) yes .
C(9) C(12) 1.494(2) yes .
C(10) C(11) 1.436(2) yes .
C(12) C(13) 1.393(2) yes .
C(12) C(17) 1.392(2) yes .
C(13) C(14) 1.379(2) yes .
C(14) C(15) 1.383(2) yes .
C(15) C(16) 1.385(2) yes .
C(16) C(17) 1.382(2) yes .
C(18) C(19) 1.490(2) yes .
C(18) C(27) 1.455(2) yes .
C(18) C(28) 1.366(2) yes 2_677
C(19) C(20) 1.480(2) yes .
C(20) C(21) 1.402(2) yes .
C(20) C(25) 1.412(2) yes .
C(21) C(22) 1.385(2) yes .
C(22) C(23) 1.397(2) yes .
C(23) C(24) 1.386(2) yes .
C(24) C(25) 1.410(2) yes .
C(25) C(26) 1.463(2) yes .
C(26) C(27) 1.383(2) yes .
C(26) C(29) 1.494(2) yes .
C(27) C(28) 1.438(2) yes .
C(29) C(30) 1.397(2) yes .
C(29) C(34) 1.392(2) yes .
C(30) C(31) 1.382(2) yes .
C(31) C(32) 1.385(2) yes .
C(32) C(33) 1.388(2) yes .
C(33) C(34) 1.383(2) yes .
C(4) H(1) 0.950 no .
C(5) H(2) 0.950 no .
C(6) H(3) 0.950 no .
C(7) H(4) 0.950 no .
C(11) H(5) 0.950 no .
C(14) H(6) 0.950 no .
C(15) H(7) 0.950 no .
C(16) H(8) 0.950 no .
C(21) H(9) 0.950 no .
C(22) H(10) 0.950 no .
C(23) H(11) 0.950 no .
C(24) H(12) 0.950 no .
C(28) H(13) 0.950 no .
C(31) H(14) 0.950 no .
C(32) H(15) 0.950 no .
C(33) H(16) 0.950 no .

loop_
_geom_contact_atom_site_label_1
_geom_contact_atom_site_label_2
_geom_contact_distance
_geom_contact_site_symmetry_2
F(1) O(1) 3.2326(16) 2_676
F(1) O(2) 3.4851(15) .
F(1) C(4) 3.1841(19) 2_676
F(1) C(19) 3.2696(18) .
F(1) C(20) 3.3660(17) .
F(1) C(31) 3.4049(19) 2_577
F(1) C(32) 3.4644(19) 2_577
F(2) F(2) 2.7358(16) 2_566
F(2) C(6) 3.5633(19) 2_576
F(3) F(3) 2.7775(14) 2_577
F(3) C(14) 3.1428(19) .
F(3) C(15) 3.521(2) .
F(3) C(23) 3.531(2) 2_567
F(3) C(30) 3.2499(17) 2_577
F(4) O(1) 2.8881(16) 1_556
F(4) C(1) 3.4381(18) 1_556
F(4) C(2) 2.8793(19) 1_556
F(4) C(3) 3.278(2) 1_556
F(4) C(4) 3.593(2) 1_556
F(4) C(21) 3.2637(18) 2_667
F(4) C(22) 3.3418(18) 2_667
O(1) F(1) 3.2326(16) 2_676
O(1) F(4) 2.8881(16) 1_554
O(1) C(31) 3.3871(19) 1_654
O(1) C(32) 3.185(2) 1_654
O(2) F(1) 3.4851(15) .
O(2) C(4) 3.2661(19) 2_676
O(2) C(5) 3.1988(19) 2_676
O(2) C(15) 3.108(2) 1_655
O(2) C(16) 3.4032(19) 1_655
C(1) F(4) 3.4381(18) 1_554
C(2) F(4) 2.8793(19) 1_554
C(3) F(4) 3.278(2) 1_554
C(4) F(1) 3.1841(19) 2_676
C(4) F(4) 3.593(2) 1_554
C(4) O(2) 3.2661(19) 2_676
C(5) O(2) 3.1988(19) 2_676
C(5) C(16) 3.506(2) 2_576
C(6) F(2) 3.5633(19) 2_576
C(6) C(17) 3.540(2) 2_576
C(7) C(7) 3.580(2) 2_576
C(7) C(32) 3.580(2) 2_577
C(13) C(20) 3.567(2) .
C(13) C(21) 3.575(2) .
C(14) F(3) 3.1428(19) .
C(14) C(20) 3.567(2) .
C(14) C(24) 3.582(2) .
C(14) C(25) 3.456(2) .
C(15) F(3) 3.521(2) .
C(15) O(2) 3.108(2) 1_455
C(16) O(2) 3.4032(19) 1_455
C(16) C(5) 3.506(2) 2_576
C(17) C(6) 3.540(2) 2_576
C(19) F(1) 3.2696(18) .
C(19) C(23) 3.510(2) 2_667
C(20) F(1) 3.3660(17) .
C(20) C(13) 3.567(2) .
C(20) C(14) 3.567(2) .
C(21) F(4) 3.2637(18) 2_667
C(21) C(13) 3.575(2) .
C(21) C(25) 3.570(2) 2_667
C(22) F(4) 3.3418(18) 2_667
C(23) F(3) 3.531(2) 2_567
C(23) C(19) 3.510(2) 2_667
C(24) C(14) 3.582(2) .
C(25) C(14) 3.456(2) .
C(25) C(21) 3.570(2) 2_667
C(30) F(3) 3.2499(17) 2_577
C(31) F(1) 3.4049(19) 2_577
C(31) O(1) 3.3871(19) 1_456
C(32) F(1) 3.4644(19) 2_577
C(32) O(1) 3.185(2) 1_456
C(32) C(7) 3.580(2) 2_577
F(1) H(1) 2.375 2_676
F(1) H(14) 3.063 2_577
F(1) H(15) 3.176 2_577
F(2) H(3) 3.444 1_545
F(2) H(3) 2.737 2_576
F(2) H(15) 3.552 2_567
F(2) H(16) 3.456 1_554
F(3) H(6) 2.339 .
F(3) H(6) 3.594 2_577
F(3) H(7) 3.108 .
F(3) H(11) 2.588 2_567
F(3) H(13) 3.508 2_577
F(4) H(1) 3.506 1_556
F(4) H(9) 2.690 2_667
F(4) H(10) 2.862 2_667
O(1) H(10) 2.770 2_666
O(1) H(14) 2.898 1_654
O(1) H(15) 2.462 1_654
O(2) H(1) 2.748 2_676
O(2) H(2) 2.630 2_676
O(2) H(7) 2.551 1_655
O(2) H(8) 3.148 1_655
C(2) H(15) 3.410 1_654
C(3) H(16) 3.212 1_554
C(5) H(8) 3.494 2_576
C(6) H(4) 3.268 2_576
C(6) H(15) 2.944 2_577
C(7) H(4) 3.256 2_576
C(7) H(15) 2.902 2_577
C(7) H(16) 3.556 1_554
C(8) H(16) 3.073 1_554
C(9) H(16) 3.358 1_554
C(11) H(9) 3.434 .
C(12) H(3) 3.484 2_576
C(15) H(2) 3.482 2_576
C(15) H(11) 3.450 2_567
C(15) H(12) 3.151 2_567
C(16) H(2) 2.912 2_576
C(16) H(3) 3.465 2_576
C(16) H(12) 3.480 2_567
C(17) H(2) 3.420 2_576
C(17) H(3) 2.954 2_576
C(19) H(1) 3.248 2_676
C(19) H(7) 3.367 1_655
C(20) H(6) 3.401 .
C(21) H(5) 3.410 .
C(22) H(5) 3.338 .
C(22) H(14) 3.218 2_567
C(23) H(7) 3.081 2_567
C(23) H(12) 3.425 2_567
C(23) H(14) 3.391 2_567
C(24) H(6) 3.332 .
C(24) H(7) 3.052 2_567
C(24) H(11) 3.477 2_567
C(25) H(6) 3.035 .
C(26) H(6) 3.331 .
C(30) H(6) 3.511 .
C(30) H(6) 3.279 2_577
C(30) H(11) 2.979 2_567
C(31) H(6) 3.090 2_577
C(31) H(10) 3.104 2_567
C(31) H(11) 3.072 2_567
C(32) H(3) 3.301 2_577
C(32) H(4) 2.987 2_577
C(32) H(8) 3.382 2_567
C(33) H(3) 3.462 2_577
C(33) H(4) 3.346 2_577
C(33) H(8) 3.042 2_567
C(34) H(8) 3.277 2_567
C(34) H(9) 3.519 2_667
H(1) F(1) 2.375 2_676
H(1) F(4) 3.506 1_554
H(1) O(2) 2.748 2_676
H(1) C(19) 3.248 2_676
H(1) H(13) 3.233 1_554
H(2) O(2) 2.630 2_676
H(2) C(15) 3.482 2_576
H(2) C(16) 2.912 2_576
H(2) C(17) 3.420 2_576
H(2) H(8) 2.712 2_576
H(2) H(9) 3.563 2_676
H(3) F(2) 3.444 1_565
H(3) F(2) 2.737 2_576
H(3) C(12) 3.484 2_576
H(3) C(16) 3.465 2_576
H(3) C(17) 2.954 2_576
H(3) C(32) 3.301 2_577
H(3) C(33) 3.462 2_577
H(3) H(4) 3.231 2_576
H(3) H(15) 2.583 2_577
H(3) H(16) 2.930 2_577
H(4) C(6) 3.268 2_576
H(4) C(7) 3.256 2_576
H(4) C(32) 2.987 2_577
H(4) C(33) 3.346 2_577
H(4) H(3) 3.231 2_576
H(4) H(4) 3.193 2_576
H(4) H(15) 2.512 2_577
H(4) H(16) 3.187 2_577
H(5) C(21) 3.410 .
H(5) C(22) 3.338 .
H(5) H(9) 3.068 .
H(5) H(10) 2.930 .
H(5) H(15) 3.350 2_567
H(6) F(3) 2.339 .
H(6) F(3) 3.594 2_577
H(6) C(20) 3.401 .
H(6) C(24) 3.332 .
H(6) C(25) 3.035 .
H(6) C(26) 3.331 .
H(6) C(30) 3.511 .
H(6) C(30) 3.279 2_577
H(6) C(31) 3.090 2_577
H(6) H(14) 3.121 2_577
H(7) F(3) 3.108 .
H(7) O(2) 2.551 1_455
H(7) C(19) 3.367 1_455
H(7) C(23) 3.081 2_567
H(7) C(24) 3.052 2_567
H(7) H(11) 2.587 2_567
H(7) H(12) 2.528 2_567
H(7) H(13) 3.153 2_577
H(8) O(2) 3.148 1_455
H(8) C(5) 3.494 2_576
H(8) C(32) 3.382 2_567
H(8) C(33) 3.042 2_567
H(8) C(34) 3.277 2_567
H(8) H(2) 2.712 2_576
H(8) H(12) 3.175 2_567
H(8) H(16) 3.205 2_567
H(9) F(4) 2.690 2_667
H(9) C(11) 3.434 .
H(9) C(34) 3.519 2_667
H(9) H(2) 3.563 2_676
H(9) H(5) 3.068 .
H(10) F(4) 2.862 2_667
H(10) O(1) 2.770 2_666
H(10) C(31) 3.104 2_567
H(10) H(5) 2.930 .
H(10) H(14) 2.509 2_567
H(11) F(3) 2.588 2_567
H(11) C(15) 3.450 2_567
H(11) C(24) 3.477 2_567
H(11) C(30) 2.979 2_567
H(11) C(31) 3.072 2_567
H(11) H(7) 2.587 2_567
H(11) H(12) 2.859 2_567
H(11) H(14) 2.857 2_567
H(12) C(15) 3.151 2_567
H(12) C(16) 3.480 2_567
H(12) C(23) 3.425 2_567
H(12) H(7) 2.528 2_567
H(12) H(8) 3.175 2_567
H(12) H(11) 2.859 2_567
H(12) H(12) 3.560 2_567
H(13) F(3) 3.508 2_577
H(13) H(1) 3.233 1_556
H(13) H(7) 3.153 2_577
H(14) F(1) 3.063 2_577
H(14) O(1) 2.898 1_456
H(14) C(22) 3.218 2_567
H(14) C(23) 3.391 2_567
H(14) H(6) 3.121 2_577
H(14) H(10) 2.509 2_567
H(14) H(11) 2.857 2_567
H(15) F(1) 3.176 2_577
H(15) F(2) 3.552 2_567
H(15) O(1) 2.462 1_456
H(15) C(2) 3.410 1_456
H(15) C(6) 2.944 2_577
H(15) C(7) 2.902 2_577
H(15) H(3) 2.583 2_577
H(15) H(4) 2.512 2_577
H(15) H(5) 3.350 2_567
H(16) F(2) 3.456 1_556
H(16) C(3) 3.212 1_556
H(16) C(7) 3.556 1_556
H(16) C(8) 3.073 1_556
H(16) C(9) 3.358 1_556
H(16) H(3) 2.930 2_577
H(16) H(4) 3.187 2_577
H(16) H(8) 3.205 2_567

loop_
_geom_torsion_atom_site_label_1
_geom_torsion_atom_site_label_2
_geom_torsion_atom_site_label_3
_geom_torsion_atom_site_label_4
_geom_torsion
_geom_torsion_site_symmetry_1
_geom_torsion_site_symmetry_3
_geom_torsion_site_symmetry_4
C(2) C(1) C(10) C(9) 3.0(2) . . .
C(2) C(1) C(10) C(11) -177.45(15) . . .
C(10) C(1) C(2) O(1) 176.67(15) . . .
C(10) C(1) C(2) C(3) -5.4(2) . . .
C(2) C(1) C(11) C(10) 177.33(15) . 2_666 2_666
C(11) C(1) C(2) O(1) -2.9(2) 2_666 . .
C(11) C(1) C(2) C(3) 175.03(15) 2_666 . .
C(10) C(1) C(11) C(10) -2.3(2) . 2_666 2_666
C(11) C(1) C(10) C(9) -177.40(16) 2_666 . .
C(11) C(1) C(10) C(11) 2.1(2) 2_666 . .
O(1) C(2) C(3) C(4) 2.4(2) . . .
O(1) C(2) C(3) C(8) -178.12(16) . . .
C(1) C(2) C(3) C(4) -175.52(15) . . .
C(1) C(2) C(3) C(8) 3.9(2) . . .
C(2) C(3) C(4) C(5) -179.64(16) . . .
C(2) C(3) C(8) C(7) -178.77(15) . . .
C(2) C(3) C(8) C(9) -0.1(2) . . .
C(4) C(3) C(8) C(7) 0.7(2) . . .
C(4) C(3) C(8) C(9) 179.34(16) . . .
C(8) C(3) C(4) C(5) 0.9(2) . . .
C(3) C(4) C(5) C(6) -1.5(2) . . .
C(4) C(5) C(6) C(7) 0.4(2) . . .
C(5) C(6) C(7) C(8) 1.2(2) . . .
C(6) C(7) C(8) C(3) -1.7(2) . . .
C(6) C(7) C(8) C(9) 179.63(16) . . .
C(3) C(8) C(9) C(10) -2.6(2) . . .
C(3) C(8) C(9) C(12) 178.95(15) . . .
C(7) C(8) C(9) C(10) 176.08(16) . . .
C(7) C(8) C(9) C(12) -2.4(2) . . .
C(8) C(9) C(10) C(1) 1.1(2) . . .
C(8) C(9) C(10) C(11) -178.46(16) . . .
C(8) C(9) C(12) C(13) -64.1(2) . . .
C(8) C(9) C(12) C(17) 114.34(18) . . .
C(10) C(9) C(12) C(13) 117.41(18) . . .
C(10) C(9) C(12) C(17) -64.2(2) . . .
C(12) C(9) C(10) C(1) 179.55(15) . . .
C(12) C(9) C(10) C(11) 0.0(2) . . .
C(1) C(10) C(11) C(1) -2.2(2) . . 2_666
C(9) C(10) C(11) C(1) 177.35(17) . . 2_666
C(9) C(12) C(13) F(1) -2.6(2) . . .
C(9) C(12) C(13) C(14) 177.61(14) . . .
C(9) C(12) C(17) F(2) 0.4(2) . . .
C(9) C(12) C(17) C(16) -178.43(14) . . .
C(13) C(12) C(17) F(2) 178.93(13) . . .
C(13) C(12) C(17) C(16) 0.1(2) . . .
C(17) C(12) C(13) F(1) 178.85(13) . . .
C(17) C(12) C(13) C(14) -0.9(2) . . .
F(1) C(13) C(14) C(15) -179.23(13) . . .
C(12) C(13) C(14) C(15) 0.6(2) . . .
C(13) C(14) C(15) C(16) 0.7(2) . . .
C(14) C(15) C(16) C(17) -1.5(2) . . .
C(15) C(16) C(17) F(2) -177.76(14) . . .
C(15) C(16) C(17) C(12) 1.1(2) . . .
C(19) C(18) C(27) C(26) 0.6(2) . . .
C(19) C(18) C(27) C(28) -179.69(13) . . .
C(27) C(18) C(19) O(2) -179.57(14) . . .
C(27) C(18) C(19) C(20) -0.02(15) . . .
C(19) C(18) C(28) C(27) 179.67(13) . 2_677 2_677
C(28) C(18) C(19) O(2) 0.4(2) 2_677 . .
C(28) C(18) C(19) C(20) 179.91(13) 2_677 . .
C(27) C(18) C(28) C(27) -0.4(2) . 2_677 2_677
C(28) C(18) C(27) C(26) -179.30(14) 2_677 . .
C(28) C(18) C(27) C(28) 0.4(2) 2_677 . .
O(2) C(19) C(20) C(21) -1.0(2) . . .
O(2) C(19) C(20) C(25) 177.98(14) . . .
C(18) C(19) C(20) C(21) 179.46(13) . . .
C(18) C(19) C(20) C(25) -1.6(2) . . .
C(19) C(20) C(21) C(22) 178.46(14) . . .
C(19) C(20) C(25) C(24) -177.38(14) . . .
C(19) C(20) C(25) C(26) 2.6(2) . . .
C(21) C(20) C(25) C(24) 1.6(2) . . .
C(21) C(20) C(25) C(26) -178.49(14) . . .
C(25) C(20) C(21) C(22) -0.5(2) . . .
C(20) C(21) C(22) C(23) -0.8(2) . . .
C(21) C(22) C(23) C(24) 1.0(2) . . .
C(22) C(23) C(24) C(25) 0.1(2) . . .
C(23) C(24) C(25) C(20) -1.4(2) . . .
C(23) C(24) C(25) C(26) 178.68(14) . . .
C(20) C(25) C(26) C(27) -1.9(2) . . .
C(20) C(25) C(26) C(29) 179.57(13) . . .
C(24) C(25) C(26) C(27) 178.01(14) . . .
C(24) C(25) C(26) C(29) -0.5(2) . . .
C(25) C(26) C(27) C(18) 0.3(2) . . .
C(25) C(26) C(27) C(28) -179.34(14) . . .
C(25) C(26) C(29) C(30) -70.3(2) . . .
C(25) C(26) C(29) C(34) 106.37(18) . . .
C(27) C(26) C(29) C(30) 111.17(19) . . .
C(27) C(26) C(29) C(34) -72.1(2) . . .
C(29) C(26) C(27) C(18) 178.76(13) . . .
C(29) C(26) C(27) C(28) -0.9(2) . . .
C(18) C(27) C(28) C(18) -0.4(2) . . 2_677
C(26) C(27) C(28) C(18) 179.29(14) . . 2_677
C(26) C(29) C(30) F(3) -1.5(2) . . .
C(26) C(29) C(30) C(31) 177.21(15) . . .
C(26) C(29) C(34) F(4) 1.9(2) . . .
C(26) C(29) C(34) C(33) -177.08(16) . . .
C(30) C(29) C(34) F(4) 178.82(14) . . .
C(30) C(29) C(34) C(33) -0.1(2) . . .
C(34) C(29) C(30) F(3) -178.39(14) . . .
C(34) C(29) C(30) C(31) 0.3(2) . . .
F(3) C(30) C(31) C(32) 177.90(14) . . .
C(29) C(30) C(31) C(32) -0.8(2) . . .
C(30) C(31) C(32) C(33) 1.1(2) . . .
C(31) C(32) C(33) C(34) -0.9(2) . . .
C(32) C(33) C(34) F(4) -178.47(15) . . .
C(32) C(33) C(34) C(29) 0.5(2) . . .
